data_1542184
loop_
_publ_author_name
'Wallwork, S.C.'
'Addison, W.E.'

_publ_section_title
;
 The Crystal Structures of Anhydrous Nitrates and Their Complexes. Part I.
 The alpha Form of Copper(II) Nitrate
;
_journal_name_full 'Journal of the Chemical Society'
_journal_page_first 2925
_journal_page_last 2933
_journal_volume 1965
_journal_year 1965
_chemical_formula_sum 'Cu N2 O6'
_chemical_name_systematic 'Cu (N O3)2'
_space_group_IT_number 31
_symmetry_space_group_name_Hall 'P 2ac -2'
_symmetry_space_group_name_H-M 'P m n 21'
_cell_angle_alpha 90
_cell_angle_beta 90
_cell_angle_gamma 90
_cell_formula_units_Z 4
_cell_length_a 11.12
_cell_length_b 5.05
_cell_length_c 8.28
_cell_volume 464.972
_citation_journal_id_ASTM JCSOA9
_cod_data_source_file Wallwork_JCSOA9_1965_735.cif
_cod_data_source_block Cu1N2O6
_cod_original_cell_volume 464.9717
_cod_original_formula_sum 'Cu1 N2 O6'
_cod_database_code 1542184

loop_
_symmetry_equiv_pos_as_xyz
x,y,z
-x+1/2,-y,z+1/2
-x,y,z
x+1/2,-y,z+1/2

loop_
_atom_site_label
_atom_site_type_symbol
_atom_site_fract_x
_atom_site_fract_y
_atom_site_fract_z
_atom_site_occupancy
_atom_site_U_iso_or_equiv
N3 N+5 0.5 0.784 0.278 1 0.0
O6 O-2 0 0.655 0.341 1 0.0
N2 N+5 0 0.76 0.21 1 0.0
Cu1 Cu+2 0.7487 0.7692 0.2469 1 0.0
N1 N+5 0.784 0.225 0.408 1 0.0
O2 O-2 0.801 0.388 0.533 1 0.0
O4 O-2 0.902 0.838 0.149 1 0.0
O1 O-2 0.775 0.295 0.275 1 0.0
O7 O-2 0.5 0.971 0.203 1 0.0
O5 O-2 0.596 0.667 0.347 1 0.0
O3 O-2 0.782 -0.011 0.445 1 0.0
